data_7252089
loop_
_publ_author_name
'Kir&#xe1;ly, S&#xe1;ndor Bal&#xe1;zs'
'Bugly&#xf3;, Bal&#xe1;zs'
'Ooko, Otieno Michael'
'B&#xe9;nyei, Attila'
'Lisztes, Erika'
'T&#xf3;th, Bal&#xe1;zs Istv&#xe1;n'
'B&#xed;r&#xf3;, Tam&#xe1;s'
'Borozsnyai, Krist&#xf3;f'
'Ol&#xe1;h, D&#xe1;vid'
'Vasv&#xe1;ri, G&#xe1;bor'
'Nemes, D&#xe1;niel'
'Vecserny&#xe9;s, Mikl&#xf3;s'
'Fenyvesi, Ferenc'
'Kurt&#xe1;n, Tibor'

_publ_section_title
;
 Synthesis of condensed chiral pyranopyran derivatives with
 antiproliferative activity using domino Knoevenagel-IMHDA sequences.
;
_journal_issue 26
_journal_name_full 'RSC advances'
_journal_page_first 23585
_journal_page_last 23612
_journal_paper_doi 10.1039/d6ra02756c
_journal_volume 16
_journal_year 2026
_chemical_formula_moiety 'C30 H26 O9'
_chemical_formula_sum 'C30 H26 O9'
_chemical_formula_weight 530.51
_chemical_name_common KS
_space_group_crystal_system monoclinic
_space_group_IT_number 15
_space_group_name_Hall '-C 2yc'
_space_group_name_H-M_alt 'C 1 2/c 1'
_atom_sites_solution_hydrogens geom
_atom_sites_solution_primary direct
_atom_sites_solution_secondary difmap
_audit_update_record
;
2025-07-10 deposited with the CCDC.	2026-04-24 downloaded from the CCDC.
;
_cell_angle_alpha 90
_cell_angle_beta 106.521(7)
_cell_angle_gamma 90
_cell_formula_units_Z 8
_cell_length_a 18.716(4)
_cell_length_b 11.780(3)
_cell_length_c 23.874(6)
_cell_measurement_reflns_used 7109
_cell_measurement_temperature 293.00(10)
_cell_measurement_theta_max 25.6713
_cell_measurement_theta_min 2.3756
_cell_volume 5046(2)
_computing_cell_refinement 'APEX4 v2021.4-0 (Bruker AXS)'
_computing_data_collection 'Bruker Instrument Service vV6.2.6'
_computing_data_reduction 'SAINT V8.38A (Bruker AXS Inc., 2019)'
_computing_molecular_graphics Mercury
_computing_publication_material 'WinGX, PublCIF'
_computing_structure_refinement 'SHELXL-2016/6 (Sheldrick, 2016)'
_computing_structure_solution 'SHELXT 2014/5 (Sheldrick, 2014)'
_diffrn_ambient_temperature 293.00(10)
_diffrn_detector_area_resol_mean 7.3910
_diffrn_measured_fraction_theta_full 0.984
_diffrn_measured_fraction_theta_max 0.984
_diffrn_measurement_device 'Bruker D8 Venture'
_diffrn_measurement_device_type 'Bruker D8 VENTURE'
_diffrn_measurement_method '\w and \p scan'
_diffrn_radiation_monochromator 'multilayer mirror'
_diffrn_radiation_probe x-ray
_diffrn_radiation_type ' Mo K\a'
_diffrn_radiation_wavelength 0.71073
_diffrn_reflns_av_R_equivalents 0.1897
_diffrn_reflns_av_unetI/netI 0.0847
_diffrn_reflns_limit_h_max 22
_diffrn_reflns_limit_h_min -22
_diffrn_reflns_limit_k_max 14
_diffrn_reflns_limit_k_min -14
_diffrn_reflns_limit_l_max 29
_diffrn_reflns_limit_l_min -29
_diffrn_reflns_number 45396
_diffrn_reflns_theta_full 25.24
_diffrn_reflns_theta_max 25.91
_diffrn_reflns_theta_min 2.07
_diffrn_source 'microfocus sealed tube'
_diffrn_source_type 'INCOATEC I\mS 3.0'
_diffrn_source_voltage 50
_exptl_absorpt_coefficient_mu 0.104
_exptl_absorpt_correction_T_max 0.99
_exptl_absorpt_correction_T_min 0.62
_exptl_absorpt_correction_type multi-scan
_exptl_absorpt_process_details
;
SADABS-2016/2 - Bruker AXS area detector scaling and absorption correction
;
_exptl_crystal_colour colourless
_exptl_crystal_density_diffrn 1.397
_exptl_crystal_density_method 'not measured'
_exptl_crystal_description plate
_exptl_crystal_F_000 2224
_exptl_crystal_size_max 0.260
_exptl_crystal_size_mid 0.148
_exptl_crystal_size_min 0.047
_refine_diff_density_max 0.660
_refine_diff_density_min -0.371
_refine_ls_extinction_coef 0.0071(10)
_refine_ls_extinction_method 'SHELXL-2019/1 (Sheldrick 2019)'
_refine_ls_goodness_of_fit_ref 1.095
_refine_ls_hydrogen_treatment constr
_refine_ls_matrix_type full
_refine_ls_number_parameters 357
_refine_ls_number_reflns 4842
_refine_ls_number_restraints 0
_refine_ls_restrained_S_all 1.095
_refine_ls_R_factor_all 0.1657
_refine_ls_R_factor_gt 0.1046
_refine_ls_shift/su_max 0.000
_refine_ls_shift/su_mean 0.000
_refine_ls_structure_factor_coef Fsqd
_refine_ls_weighting_details 'w=1/[\s^2^(Fo^2^)+(0.0919P)^2^+21.9120P] where P=(Fo^2^+2Fc^2^)/3'
_refine_ls_weighting_scheme calc
_refine_ls_wR_factor_gt 0.2347
_refine_ls_wR_factor_ref 0.2777
_reflns_Friedel_coverage 0.000
_reflns_number_gt 2895
_reflns_number_total 4842
_reflns_threshold_expression 'I > 2\s(I)'
_publcif_datablock.id {1f5db32f-44d3-4107-812c-613865b564c7}

_cod_data_source_file d6ra02756c2.cif
_cod_data_source_block 5c_O
_cod_original_cell_volume 5046.(2)
_cod_database_code 7252089
_publcif_funding_html
;
;

loop_
_space_group_symop_operation_xyz
'x, y, z'
'-x, y, -z+1/2'
'x+1/2, y+1/2, z'
'-x+1/2, y+1/2, -z+1/2'
'-x, -y, -z'
'x, -y, z-1/2'
'-x+1/2, -y+1/2, -z'
'x+1/2, -y+1/2, z-1/2'

loop_
_atom_site_type_symbol
_atom_site_label
_atom_site_fract_x
_atom_site_fract_y
_atom_site_fract_z
_atom_site_U_iso_or_equiv
_atom_site_adp_type
_atom_site_calc_flag
_atom_site_refinement_flags_adp
_atom_site_refinement_flags_occupancy
_atom_site_refinement_flags_posn
_atom_site_occupancy
_atom_site_disorder_assembly
_atom_site_disorder_group
C C1 0.6954(3) 0.0117(4) 0.5965(2) 0.0533(13) Uani d . . . 1 . .
H H1 0.663035 0.057643 0.609576 0.064000 Uiso calc U . R 1 . .
C C2 0.7552(4) -0.0383(5) 0.6368(3) 0.0705(17) Uani d . . . 1 . .
H H2 0.762473 -0.026482 0.676578 0.085000 Uiso calc U . R 1 . .
C C3 0.8039(4) -0.1058(5) 0.6179(3) 0.0730(18) Uani d . . . 1 . .
H H3 0.844580 -0.138751 0.644799 0.088000 Uiso calc U . R 1 . .
C C4 0.7922(3) -0.1241(5) 0.5593(3) 0.0602(15) Uani d . . . 1 . .
H H4 0.825032 -0.169749 0.546497 0.072000 Uiso calc U . R 1 . .
C C4A 0.7320(3) -0.0752(4) 0.5191(2) 0.0495(13) Uani d . . . 1 . .
C C6 0.6542(3) -0.0715(4) 0.4216(2) 0.0526(13) Uani d . . . 1 . .
H H6A 0.618273 -0.126887 0.426884 0.063000 Uiso calc U . R 1 . .
H H6B 0.657014 -0.078187 0.381771 0.063000 Uiso calc U . R 1 . .
C C7 0.5540(3) 0.0688(4) 0.3849(2) 0.0502(13) Uani d . . . 1 . .
H H7A 0.516904 0.015860 0.390436 0.060000 Uiso calc U . R 1 . .
H H7B 0.537296 0.144928 0.390141 0.060000 Uiso calc U . R 1 . .
C C6A 0.6273(3) 0.0464(4) 0.4307(2) 0.0443(12) Uani d . . . 1 . .
C C9 0.6114(3) 0.1440(5) 0.2581(2) 0.0643(16) Uani d . . . 1 . .
H H9 0.570194 0.118607 0.228890 0.077000 Uiso calc U . R 1 . .
C C8A 0.6169(3) 0.1194(4) 0.3154(2) 0.0504(13) Uani d . . . 1 . .
C C10 0.6652(4) 0.2049(6) 0.2433(3) 0.0723(18) Uani d . . . 1 . .
H H10 0.660671 0.220803 0.204325 0.087000 Uiso calc U . R 1 . .
C C11 0.7264(3) 0.2429(5) 0.2864(3) 0.0643(16) Uani d . . . 1 . .
C C12 0.7329(3) 0.2166(4) 0.3435(2) 0.0536(13) Uani d . . . 1 . .
H H12 0.774680 0.241322 0.372361 0.064000 Uiso calc U . R 1 . .
C C12A 0.6789(3) 0.1542(4) 0.3596(2) 0.0430(11) Uani d . . . 1 . .
C C12B 0.6844(3) 0.1338(4) 0.4223(2) 0.0429(11) Uani d . . . 1 . .
H H12B 0.734571 0.105665 0.441933 0.051000 Uiso calc U . R 1 . .
C C13A 0.6371(2) 0.2572(4) 0.4840(2) 0.0416(11) Uani d . . . 1 . .
C C15 0.5998(3) 0.5160(4) 0.5467(2) 0.0498(13) Uani d . . . 1 . .
H H15 0.624091 0.564784 0.527508 0.060000 Uiso calc U . R 1 . .
C C14A 0.5963(2) 0.4014(4) 0.5352(2) 0.0427(11) Uani d . . . 1 . .
C C16 0.5667(3) 0.5567(4) 0.5872(3) 0.0542(14) Uani d . . . 1 . .
C C17 0.5302(3) 0.4831(5) 0.6159(3) 0.0617(15) Uani d . . . 1 . .
C C18 0.5251(3) 0.3687(4) 0.6013(2) 0.0515(13) Uani d . . . 1 . .
C C19 0.5605(2) 0.2034(4) 0.5452(2) 0.0427(11) Uani d . . . 1 . .
C C18A 0.5591(3) 0.3234(4) 0.5605(2) 0.0454(12) Uani d . . . 1 . .
C C19A 0.6059(2) 0.1738(4) 0.5079(2) 0.0423(11) Uani d . . . 1 . .
C C19B 0.6178(2) 0.0533(4) 0.4922(2) 0.0402(11) Uani d . . . 1 . .
H H19B 0.572427 0.011105 0.491588 0.048000 Uiso calc U . R 1 . .
C C19C 0.6825(3) -0.0053(4) 0.5365(2) 0.0444(12) Uani d . . . 1 . .
C C21 0.7725(6) 0.3548(8) 0.2207(4) 0.129(4) Uani d . . . 1 . .
H H21A 0.813051 0.404898 0.221051 0.193000 Uiso calc U . R 1 . .
H H21B 0.726453 0.396302 0.209334 0.193000 Uiso calc U . R 1 . .
H H21C 0.770864 0.294430 0.193331 0.193000 Uiso calc U . R 1 . .
C C23 0.6045(3) 0.7466(5) 0.5743(3) 0.0672(16) Uani d . . . 1 . .
H H23A 0.597514 0.822528 0.586343 0.101000 Uiso calc U . R 1 . .
H H23B 0.583839 0.740256 0.532716 0.101000 Uiso calc U . R 1 . .
H H23C 0.656771 0.729465 0.584733 0.101000 Uiso calc U . R 1 . .
C C25 0.4556(5) 0.5918(8) 0.6579(5) 0.129(4) Uani d . . . 1 . .
H H25A 0.430908 0.581286 0.687676 0.193000 Uiso calc U . R 1 . .
H H25B 0.420284 0.582866 0.620137 0.193000 Uiso calc U . R 1 . .
H H25C 0.476727 0.666598 0.661095 0.193000 Uiso calc U . R 1 . .
C C27 0.5256(5) 0.2461(7) 0.6793(3) 0.102(3) Uani d . . . 1 . .
H H27A 0.496242 0.186857 0.689394 0.152000 Uiso calc U . R 1 . .
H H27B 0.538307 0.301154 0.710248 0.152000 Uiso calc U . R 1 . .
H H27C 0.570343 0.214275 0.673866 0.152000 Uiso calc U . R 1 . .
O O5 0.72582(19) -0.0965(3) 0.46121(17) 0.0565(10) Uani d . . . 1 . .
O O8 0.55994(19) 0.0574(3) 0.32659(16) 0.0577(10) Uani d . . . 1 . .
O O13 0.67569(19) 0.2471(3) 0.44592(15) 0.0509(9) Uani d . . . 1 . .
O O14 0.63244(18) 0.3690(3) 0.49488(15) 0.0469(9) Uani d . . . 1 . .
O O20 0.7828(3) 0.3089(5) 0.2769(2) 0.0963(17) Uani d . . . 1 . .
O O22 0.5678(2) 0.6684(3) 0.6027(2) 0.0755(13) Uani d . . . 1 . .
O O24 0.5081(3) 0.5170(4) 0.6643(3) 0.1086(19) Uani d . . . 1 . .
O O26 0.4841(2) 0.2994(3) 0.6269(2) 0.0689(12) Uani d . . . 1 . .
O O28 0.5246(2) 0.1284(3) 0.56261(17) 0.0599(10) Uani d . . . 1 . .

loop_
_atom_site_aniso_label
_atom_site_aniso_U_11
_atom_site_aniso_U_22
_atom_site_aniso_U_33
_atom_site_aniso_U_12
_atom_site_aniso_U_13
_atom_site_aniso_U_23
C1 0.058(3) 0.041(3) 0.061(4) -0.004(2) 0.018(3) 0.005(2)
C2 0.076(4) 0.063(4) 0.066(4) -0.005(3) 0.009(3) 0.014(3)
C3 0.066(4) 0.067(4) 0.081(5) 0.006(3) 0.012(3) 0.018(3)
C4 0.050(3) 0.046(3) 0.087(5) 0.007(2) 0.023(3) 0.013(3)
C4A 0.048(3) 0.040(3) 0.066(4) -0.004(2) 0.025(3) 0.006(2)
C6 0.051(3) 0.040(3) 0.070(4) -0.007(2) 0.022(3) -0.003(2)
C7 0.040(3) 0.051(3) 0.062(3) -0.010(2) 0.019(2) -0.001(2)
C6A 0.043(3) 0.036(3) 0.055(3) -0.004(2) 0.015(2) -0.002(2)
C9 0.057(3) 0.087(4) 0.048(3) -0.012(3) 0.013(3) 0.002(3)
C8A 0.043(3) 0.054(3) 0.055(3) -0.011(2) 0.015(2) -0.001(2)
C10 0.072(4) 0.095(5) 0.053(4) -0.012(4) 0.023(3) -0.002(3)
C11 0.066(4) 0.073(4) 0.063(4) -0.020(3) 0.033(3) -0.007(3)
C12 0.051(3) 0.054(3) 0.060(3) -0.009(2) 0.022(3) -0.005(3)
C12A 0.038(3) 0.040(3) 0.054(3) -0.002(2) 0.018(2) -0.003(2)
C12B 0.036(2) 0.039(3) 0.057(3) -0.003(2) 0.018(2) -0.003(2)
C13A 0.040(3) 0.036(3) 0.050(3) -0.007(2) 0.014(2) -0.004(2)
C15 0.049(3) 0.040(3) 0.065(3) -0.006(2) 0.022(3) 0.005(2)
C14A 0.036(2) 0.039(3) 0.056(3) -0.003(2) 0.019(2) 0.001(2)
C16 0.056(3) 0.040(3) 0.072(4) -0.007(2) 0.026(3) -0.007(3)
C17 0.071(4) 0.051(3) 0.078(4) -0.003(3) 0.045(3) -0.005(3)
C18 0.047(3) 0.047(3) 0.069(4) -0.004(2) 0.030(3) 0.004(3)
C19 0.036(2) 0.039(3) 0.055(3) -0.007(2) 0.017(2) 0.001(2)
C18A 0.040(3) 0.040(3) 0.060(3) -0.004(2) 0.019(2) 0.002(2)
C19A 0.038(2) 0.039(3) 0.053(3) -0.006(2) 0.017(2) 0.001(2)
C19B 0.035(2) 0.035(2) 0.054(3) -0.0086(19) 0.016(2) 0.003(2)
C19C 0.040(3) 0.034(2) 0.061(3) -0.007(2) 0.017(2) 0.005(2)
C21 0.184(10) 0.137(8) 0.082(6) -0.077(7) 0.064(6) 0.000(5)
C23 0.072(4) 0.047(3) 0.089(5) -0.015(3) 0.032(3) -0.006(3)
C25 0.128(8) 0.091(6) 0.199(11) -0.001(6) 0.097(8) 0.006(6)
C27 0.126(7) 0.109(6) 0.078(5) -0.021(5) 0.044(5) 0.021(5)
O5 0.049(2) 0.053(2) 0.070(3) 0.0038(17) 0.0216(18) 0.0012(18)
O8 0.0452(19) 0.070(2) 0.056(2) -0.0168(18) 0.0107(17) -0.0008(18)
O13 0.057(2) 0.0442(19) 0.059(2) -0.0139(16) 0.0299(18) -0.0062(16)
O14 0.0511(19) 0.0359(18) 0.060(2) -0.0096(15) 0.0260(16) -0.0012(15)
O20 0.108(4) 0.116(4) 0.078(3) -0.055(3) 0.048(3) -0.001(3)
O22 0.091(3) 0.045(2) 0.109(4) -0.017(2) 0.058(3) -0.016(2)
O24 0.136(5) 0.076(3) 0.148(5) 0.014(3) 0.096(4) 0.002(3)
O26 0.071(3) 0.061(2) 0.091(3) -0.008(2) 0.049(2) 0.001(2)
O28 0.062(2) 0.048(2) 0.081(3) -0.0155(18) 0.039(2) -0.0018(19)

loop_
_atom_type_symbol
_atom_type_description
_atom_type_scat_dispersion_real
_atom_type_scat_dispersion_imag
_atom_type_scat_source
C C 0.0033 0.0016 'International Tables Vol C Tables 4.2.6.8 and 6.1.1.4'
H H 0.0000 0.0000 'International Tables Vol C Tables 4.2.6.8 and 6.1.1.4'
O O 0.0106 0.0060 'International Tables Vol C Tables 4.2.6.8 and 6.1.1.4'

loop_
_geom_angle_atom_site_label_1
_geom_angle_atom_site_label_2
_geom_angle_atom_site_label_3
_geom_angle_site_symmetry_1
_geom_angle_site_symmetry_3
_geom_angle
_geom_angle_publ_flag
C2 C1 C19C . . 121.5(5) ?
C2 C1 H1 . . 119.300000 ?
C19C C1 H1 . . 119.300000 ?
C3 C2 C1 . . 119.8(6) ?
C3 C2 H2 . . 120.100000 ?
C1 C2 H2 . . 120.100000 ?
C4 C3 C2 . . 119.8(6) ?
C4 C3 H3 . . 120.100000 ?
C2 C3 H3 . . 120.100000 ?
C3 C4 C4A . . 120.3(6) ?
C3 C4 H4 . . 119.800000 ?
C4A C4 H4 . . 119.800000 ?
O5 C4A C4 . . 116.1(5) ?
O5 C4A C19C . . 122.5(5) ?
C4 C4A C19C . . 121.4(5) ?
O5 C6 C6A . . 112.3(4) ?
O5 C6 H6A . . 109.100000 ?
C6A C6 H6A . . 109.100000 ?
O5 C6 H6B . . 109.100000 ?
C6A C6 H6B . . 109.100000 ?
H6A C6 H6B . . 107.900000 ?
O8 C7 C6A . . 112.4(4) ?
O8 C7 H7A . . 109.100000 ?
C6A C7 H7A . . 109.100000 ?
O8 C7 H7B . . 109.100000 ?
C6A C7 H7B . . 109.100000 ?
H7A C7 H7B . . 107.900000 ?
C7 C6A C6 . . 109.0(4) ?
C7 C6A C19B . . 110.8(4) ?
C6 C6A C19B . . 108.6(4) ?
C7 C6A C12B . . 108.1(4) ?
C6 C6A C12B . . 108.9(4) ?
C19B C6A C12B . . 111.4(4) ?
C10 C9 C8A . . 121.2(5) ?
C10 C9 H9 . . 119.400000 ?
C8A C9 H9 . . 119.400000 ?
C9 C8A O8 . . 117.5(5) ?
C9 C8A C12A . . 120.3(5) ?
O8 C8A C12A . . 122.2(5) ?
C9 C10 C11 . . 119.7(6) ?
C9 C10 H10 . . 120.100000 ?
C11 C10 H10 . . 120.100000 ?
C12 C11 C10 . . 119.3(5) ?
C12 C11 O20 . . 115.7(5) ?
C10 C11 O20 . . 124.9(6) ?
C11 C12 C12A . . 121.9(5) ?
C11 C12 H12 . . 119.000000 ?
C12A C12 H12 . . 119.000000 ?
C12 C12A C8A . . 117.5(5) ?
C12 C12A C12B . . 121.0(4) ?
C8A C12A C12B . . 121.3(4) ?
O13 C12B C12A . . 104.8(4) ?
O13 C12B C6A . . 113.5(4) ?
C12A C12B C6A . . 112.7(4) ?
O13 C12B H12B . . 108.600000 ?
C12A C12B H12B . . 108.600000 ?
C6A C12B H12B . . 108.600000 ?
O13 C13A C19A . . 127.9(4) ?
O13 C13A O14 . . 107.5(4) ?
C19A C13A O14 . . 124.6(4) ?
C14A C15 C16 . . 118.5(5) ?
C14A C15 H15 . . 120.800000 ?
C16 C15 H15 . . 120.800000 ?
C15 C14A O14 . . 113.9(4) ?
C15 C14A C18A . . 124.3(5) ?
O14 C14A C18A . . 121.7(4) ?
O22 C16 C15 . . 123.4(5) ?
O22 C16 C17 . . 116.0(5) ?
C15 C16 C17 . . 120.6(5) ?
C18 C17 O24 . . 118.1(5) ?
C18 C17 C16 . . 119.2(5) ?
O24 C17 C16 . . 122.0(5) ?
O26 C18 C17 . . 118.2(5) ?
O26 C18 C18A . . 120.1(4) ?
C17 C18 C18A . . 121.8(4) ?
O28 C19 C19A . . 120.2(4) ?
O28 C19 C18A . . 123.4(4) ?
C19A C19 C18A . . 116.3(4) ?
C14A C18A C18 . . 115.5(4) ?
C14A C18A C19 . . 119.0(4) ?
C18 C18A C19 . . 125.5(4) ?
C13A C19A C19 . . 119.3(4) ?
C13A C19A C19B . . 118.1(4) ?
C19 C19A C19B . . 122.6(4) ?
C19A C19B C19C . . 113.6(4) ?
C19A C19B C6A . . 110.8(4) ?
C19C C19B C6A . . 110.8(4) ?
C19A C19B H19B . . 107.100000 ?
C19C C19B H19B . . 107.100000 ?
C6A C19B H19B . . 107.100000 ?
C4A C19C C1 . . 117.2(5) ?
C4A C19C C19B . . 121.7(5) ?
C1 C19C C19B . . 121.1(4) ?
O20 C21 H21A . . 109.500000 ?
O20 C21 H21B . . 109.500000 ?
H21A C21 H21B . . 109.500000 ?
O20 C21 H21C . . 109.500000 ?
H21A C21 H21C . . 109.500000 ?
H21B C21 H21C . . 109.500000 ?
O22 C23 H23A . . 109.500000 ?
O22 C23 H23B . . 109.500000 ?
H23A C23 H23B . . 109.500000 ?
O22 C23 H23C . . 109.500000 ?
H23A C23 H23C . . 109.500000 ?
H23B C23 H23C . . 109.500000 ?
O24 C25 H25A . . 109.500000 ?
O24 C25 H25B . . 109.500000 ?
H25A C25 H25B . . 109.500000 ?
O24 C25 H25C . . 109.500000 ?
H25A C25 H25C . . 109.500000 ?
H25B C25 H25C . . 109.500000 ?
O26 C27 H27A . . 109.500000 ?
O26 C27 H27B . . 109.500000 ?
H27A C27 H27B . . 109.500000 ?
O26 C27 H27C . . 109.500000 ?
H27A C27 H27C . . 109.500000 ?
H27B C27 H27C . . 109.500000 ?
C4A O5 C6 . . 114.8(4) ?
C8A O8 C7 . . 114.6(4) ?
C13A O13 C12B . . 119.2(4) ?
C13A O14 C14A . . 118.5(3) ?
C11 O20 C21 . . 117.9(6) ?
C16 O22 C23 . . 117.7(4) ?
C25 O24 C17 . . 119.4(7) ?
C18 O26 C27 . . 114.8(5) ?

loop_
_geom_bond_atom_site_label_1
_geom_bond_atom_site_label_2
_geom_bond_site_symmetry_2
_geom_bond_distance
_geom_bond_publ_flag
C1 C2 . 1.383(8) ?
C1 C19C . 1.398(7) ?
C1 H1 . 0.930000 ?
C2 C3 . 1.380(9) ?
C2 H2 . 0.930000 ?
C3 C4 . 1.370(9) ?
C3 H3 . 0.930000 ?
C4 C4A . 1.383(7) ?
C4 H4 . 0.930000 ?
C4A O5 . 1.376(6) ?
C4A C19C . 1.388(7) ?
C6 O5 . 1.435(6) ?
C6 C6A . 1.514(7) ?
C6 H6A . 0.970000 ?
C6 H6B . 0.970000 ?
C7 O8 . 1.434(6) ?
C7 C6A . 1.513(7) ?
C7 H7A . 0.970000 ?
C7 H7B . 0.970000 ?
C6A C19B . 1.532(7) ?
C6A C12B . 1.537(6) ?
C9 C10 . 1.363(8) ?
C9 C8A . 1.372(7) ?
C9 H9 . 0.930000 ?
C8A O8 . 1.379(6) ?
C8A C12A . 1.390(7) ?
C10 C11 . 1.377(8) ?
C10 H10 . 0.930000 ?
C11 C12 . 1.369(8) ?
C11 O20 . 1.381(7) ?
C12 C12A . 1.390(7) ?
C12 H12 . 0.930000 ?
C12A C12B . 1.491(7) ?
C12B O13 . 1.475(6) ?
C12B H12B . 0.980000 ?
C13A O13 . 1.317(5) ?
C13A C19A . 1.350(6) ?
C13A O14 . 1.350(5) ?
C15 C14A . 1.374(7) ?
C15 C16 . 1.376(7) ?
C15 H15 . 0.930000 ?
C14A O14 . 1.379(6) ?
C14A C18A . 1.390(6) ?
C16 O22 . 1.365(6) ?
C16 C17 . 1.398(7) ?
C17 C18 . 1.389(7) ?
C17 O24 . 1.392(7) ?
C18 O26 . 1.376(6) ?
C18 C18A . 1.412(7) ?
C19 O28 . 1.250(5) ?
C19 C19A . 1.438(6) ?
C19 C18A . 1.463(7) ?
C19A C19B . 1.501(6) ?
C19B C19C . 1.527(7) ?
C19B H19B . 0.980000 ?
C21 O20 . 1.409(9) ?
C21 H21A . 0.960000 ?
C21 H21B . 0.960000 ?
C21 H21C . 0.960000 ?
C23 O22 . 1.430(6) ?
C23 H23A . 0.960000 ?
C23 H23B . 0.960000 ?
C23 H23C . 0.960000 ?
C25 O24 . 1.295(9) ?
C25 H25A . 0.960000 ?
C25 H25B . 0.960000 ?
C25 H25C . 0.960000 ?
C27 O26 . 1.418(9) ?
C27 H27A . 0.960000 ?
C27 H27B . 0.960000 ?
C27 H27C . 0.960000 ?

loop_
_geom_hbond_atom_site_label_D
_geom_hbond_atom_site_label_H
_geom_hbond_atom_site_label_A
_geom_hbond_site_symmetry_A
_geom_hbond_distance_DH
_geom_hbond_distance_HA
_geom_hbond_distance_DA
_geom_hbond_angle_DHA
_geom_hbond_publ_flag
C7 H7A O28 5_656 0.97 2.29 3.190(6) 154.0 ?
C9 H9 O8 2_655 0.93 2.52 3.424(7) 162.9 ?
C12B H12B O14 7_656 0.98 2.53 3.436(6) 152.8 ?

loop_
_geom_torsion_atom_site_label_1
_geom_torsion_atom_site_label_2
_geom_torsion_atom_site_label_3
_geom_torsion_atom_site_label_4
_geom_torsion_site_symmetry_1
_geom_torsion_site_symmetry_2
_geom_torsion_site_symmetry_3
_geom_torsion_site_symmetry_4
_geom_torsion
_geom_torsion_publ_flag
C19C C1 C2 C3 . . . . 0.6(8) ?
C1 C2 C3 C4 . . . . -0.9(9) ?
C2 C3 C4 C4A . . . . 0.1(9) ?
C3 C4 C4A O5 . . . . 178.6(5) ?
C3 C4 C4A C19C . . . . 0.9(8) ?
O8 C7 C6A C6 . . . . -57.6(5) ?
O8 C7 C6A C19B . . . . -177.0(4) ?
O8 C7 C6A C12B . . . . 60.7(5) ?
O5 C6 C6A C7 . . . . 176.5(4) ?
O5 C6 C6A C19B . . . . -62.7(5) ?
O5 C6 C6A C12B . . . . 58.7(5) ?
C10 C9 C8A O8 . . . . 179.9(6) ?
C10 C9 C8A C12A . . . . -1.6(9) ?
C8A C9 C10 C11 . . . . -0.1(10) ?
C9 C10 C11 C12 . . . . 1.4(10) ?
C9 C10 C11 O20 . . . . -177.3(6) ?
C10 C11 C12 C12A . . . . -1.1(9) ?
O20 C11 C12 C12A . . . . 177.7(5) ?
C11 C12 C12A C8A . . . . -0.5(8) ?
C11 C12 C12A C12B . . . . -175.5(5) ?
C9 C8A C12A C12 . . . . 1.8(8) ?
O8 C8A C12A C12 . . . . -179.8(5) ?
C9 C8A C12A C12B . . . . 176.8(5) ?
O8 C8A C12A C12B . . . . -4.8(8) ?
C12 C12A C12B O13 . . . . 66.1(5) ?
C8A C12A C12B O13 . . . . -108.7(5) ?
C12 C12A C12B C6A . . . . -170.0(4) ?
C8A C12A C12B C6A . . . . 15.2(6) ?
C7 C6A C12B O13 . . . . 78.0(5) ?
C6 C6A C12B O13 . . . . -163.7(4) ?
C19B C6A C12B O13 . . . . -43.9(5) ?
C7 C6A C12B C12A . . . . -40.9(5) ?
C6 C6A C12B C12A . . . . 77.4(5) ?
C19B C6A C12B C12A . . . . -162.8(4) ?
C16 C15 C14A O14 . . . . -178.8(4) ?
C16 C15 C14A C18A . . . . 2.3(8) ?
C14A C15 C16 O22 . . . . 178.9(5) ?
C14A C15 C16 C17 . . . . -0.1(8) ?
O22 C16 C17 C18 . . . . 178.3(5) ?
C15 C16 C17 C18 . . . . -2.7(9) ?
O22 C16 C17 O24 . . . . -11.0(9) ?
C15 C16 C17 O24 . . . . 168.0(6) ?
O24 C17 C18 O26 . . . . 13.8(9) ?
C16 C17 C18 O26 . . . . -175.1(5) ?
O24 C17 C18 C18A . . . . -167.6(6) ?
C16 C17 C18 C18A . . . . 3.4(9) ?
C15 C14A C18A C18 . . . . -1.6(8) ?
O14 C14A C18A C18 . . . . 179.6(4) ?
C15 C14A C18A C19 . . . . -179.1(5) ?
O14 C14A C18A C19 . . . . 2.1(7) ?
O26 C18 C18A C14A . . . . 177.2(5) ?
C17 C18 C18A C14A . . . . -1.3(8) ?
O26 C18 C18A C19 . . . . -5.5(8) ?
C17 C18 C18A C19 . . . . 176.0(5) ?
O28 C19 C18A C14A . . . . -175.0(5) ?
C19A C19 C18A C14A . . . . 4.6(7) ?
O28 C19 C18A C18 . . . . 7.7(8) ?
C19A C19 C18A C18 . . . . -172.6(5) ?
O13 C13A C19A C19 . . . . -174.8(5) ?
O14 C13A C19A C19 . . . . 3.8(7) ?
O13 C13A C19A C19B . . . . 2.6(7) ?
O14 C13A C19A C19B . . . . -178.7(4) ?
O28 C19 C19A C13A . . . . 172.2(5) ?
C18A C19 C19A C13A . . . . -7.5(7) ?
O28 C19 C19A C19B . . . . -5.2(7) ?
C18A C19 C19A C19B . . . . 175.1(4) ?
C13A C19A C19B C19C . . . . 95.7(5) ?
C19 C19A C19B C19C . . . . -86.9(5) ?
C13A C19A C19B C6A . . . . -29.7(6) ?
C19 C19A C19B C6A . . . . 147.8(4) ?
C7 C6A C19B C19A . . . . -71.5(5) ?
C6 C6A C19B C19A . . . . 168.8(4) ?
C12B C6A C19B C19A . . . . 48.9(5) ?
C7 C6A C19B C19C . . . . 161.6(4) ?
C6 C6A C19B C19C . . . . 41.9(5) ?
C12B C6A C19B C19C . . . . -78.0(5) ?
O5 C4A C19C C1 . . . . -178.7(4) ?
C4 C4A C19C C1 . . . . -1.2(7) ?
O5 C4A C19C C19B . . . . -0.3(7) ?
C4 C4A C19C C19B . . . . 177.2(4) ?
C2 C1 C19C C4A . . . . 0.4(7) ?
C2 C1 C19C C19B . . . . -178.0(5) ?
C19A C19B C19C C4A . . . . -138.5(4) ?
C6A C19B C19C C4A . . . . -13.1(6) ?
C19A C19B C19C C1 . . . . 39.9(6) ?
C6A C19B C19C C1 . . . . 165.2(4) ?
C4 C4A O5 C6 . . . . 164.1(4) ?
C19C C4A O5 C6 . . . . -18.2(6) ?
C6A C6 O5 C4A . . . . 50.4(5) ?
C9 C8A O8 C7 . . . . -158.6(5) ?
C12A C8A O8 C7 . . . . 23.0(7) ?
C6A C7 O8 C8A . . . . -52.0(6) ?
C19A C13A O13 C12B . . . . 3.8(7) ?
O14 C13A O13 C12B . . . . -175.1(4) ?
C12A C12B O13 C13A . . . . 141.3(4) ?
C6A C12B O13 C13A . . . . 18.0(6) ?
O13 C13A O14 C14A . . . . -177.9(4) ?
C19A C13A O14 C14A . . . . 3.1(7) ?
C15 C14A O14 C13A . . . . 175.0(4) ?
C18A C14A O14 C13A . . . . -6.1(7) ?
C12 C11 O20 C21 . . . . -169.1(7) ?
C10 C11 O20 C21 . . . . 9.7(11) ?
C15 C16 O22 C23 . . . . 1.0(8) ?
C17 C16 O22 C23 . . . . -180.0(5) ?
C18 C17 O24 C25 . . . . -121.6(8) ?
C16 C17 O24 C25 . . . . 67.6(9) ?
C17 C18 O26 C27 . . . . -92.1(7) ?
C18A C18 O26 C27 . . . . 89.3(7) ?

loop_
_publcif_info_exptl_table_extra_item
sin_theta_over_lambda_max

loop_
_publcif_info_exptl_table_header_item
?
